data_1514089
loop_
_publ_author_name
'Zhuravlev, Yu. N.'
'Obolonskaya, O. S.'

_publ_section_title
;
 Structure, mechanical stability and chemical bond in alkali metal oxides
;
_journal_coden_ASTM JSTCAM
_journal_issue 6
_journal_name_full 'Journal of Structural Chemistry (USSR) (= Zhurnal Strukturnoi Khimii)'
_journal_page_first 1005
_journal_page_last 1013
_journal_paper_doi 10.1007/s10947-010-0157-1
_journal_volume 51
_journal_year 2010
_chemical_formula_structural 'Li2 O2'
_chemical_formula_sum 'Li2 O2'
_chemical_name_systematic 'Dilithium Peroxide'
_space_group_IT_number 194
_symmetry_Int_Tables_number 194
_symmetry_space_group_name_Hall '-P 6c 2c'
_symmetry_space_group_name_H-M 'P 63/m m c'
_audit_creation_date 2011/08/01
_cell_angle_alpha 90.
_cell_angle_beta 90.
_cell_angle_gamma 120.
_cell_formula_units_Z 2
_cell_length_a 3.164
_cell_length_b 3.164
_cell_length_c 7.724
_cell_volume 66.965
_cod_data_source_file 'data_Li2O2melanie180557.cif'
_cod_data_source_block /var/www/cod/tmp/uploads/1395928569.22-D290F29E9218B844.cif
_cod_original_cell_volume 66.96
_cod_database_code 1514089

loop_
_symmetry_equiv_pos_site_id
_symmetry_equiv_pos_as_xyz
1 'x, x-y, -z+1/2'
2 '-x+y, y, -z+1/2'
3 '-y, -x, -z+1/2'
4 '-x+y, -x, -z+1/2'
5 '-y, x-y, -z+1/2'
6 'x, y, -z+1/2'
7 '-x, -x+y, z+1/2'
8 'x-y, -y, z+1/2'
9 'y, x, z+1/2'
10 'x-y, x, z+1/2'
11 'y, -x+y, z+1/2'
12 '-x, -y, z+1/2'
13 '-x, -x+y, -z'
14 'x-y, -y, -z'
15 'y, x, -z'
16 'x-y, x, -z'
17 'y, -x+y, -z'
18 '-x, -y, -z'
19 'x, x-y, z'
20 '-x+y, y, z'
21 '-y, -x, z'
22 '-x+y, -x, z'
23 '-y, x-y, z'
24 'x, y, z'

loop_
_atom_site_label
_atom_site_type_symbol
_atom_site_symmetry_multiplicity
_atom_site_Wyckoff_symbol
_atom_site_fract_x
_atom_site_fract_y
_atom_site_fract_z
_atom_site_occupancy
_atom_site_attached_hydrogens
_atom_site_B_iso_or_equiv
Li1 Li1+ 2 c 0.3333 0.6667 0.250 1. 0 0
Li2 Li1+ 2 a 0 0 0 1. 0 0
O1 O1- 4 f 0.3333 0.6667 0.8539 1. 0 0

loop_
_atom_type_symbol
_atom_type_oxidation_number
Li1+ 1
O1- -1
